data_7026726
loop_
_publ_author_name
'Yakubovich, Shiri'
'Kalikhman, Inna'
'Kost, Daniel'

_publ_section_title
;
 Facile central-element exchange in neutral hexacoordinate germanium and
 silicon complexes; synthesis and characterization of germanium complexes.
;
_journal_issue 39
_journal_name_full 'Dalton transactions (Cambridge, England : 2003)'
_journal_page_first 9241
_journal_page_last 9244
_journal_paper_doi 10.1039/c0dt00625d
_journal_volume 39
_journal_year 2010
_chemical_formula_sum 'C9 H15 Cl F6 Ge N4 O2'
_chemical_formula_weight 433.29
_chemical_name_common
;Bis(N-(dimethylamino)trifluoroacetimidato-
N,O)chloro(methyl)germanium
;
_chemical_name_systematic
;
Bis(N-(dimethylamino)trifluoroacetimidato-N,O)chloro(methyl)germanium
;
_space_group_IT_number 14
_symmetry_cell_setting monoclinic
_symmetry_space_group_name_Hall '-P 2yn'
_symmetry_space_group_name_H-M 'P 1 21/n 1'
_atom_sites_solution_hydrogens geom
_atom_sites_solution_primary direct
_atom_sites_solution_secondary difmap
_audit_creation_method SHELXL-97
_cell_angle_alpha 90.00
_cell_angle_beta 93.397(3)
_cell_angle_gamma 90.00
_cell_formula_units_Z 4
_cell_length_a 6.9842(12)
_cell_length_b 15.299(3)
_cell_length_c 16.230(3)
_cell_measurement_reflns_used 3530
_cell_measurement_temperature 203(2)
_cell_measurement_theta_max 26.03
_cell_measurement_theta_min 2.51
_cell_volume 1731.1(6)
_computing_cell_refinement 'Bruker SMART'
_computing_data_collection 'Bruker SMART'
_computing_data_reduction 'Bruker SAINT'
_computing_molecular_graphics 'Bruker SHELXTL'
_computing_publication_material 'Bruker SHELXTL'
_computing_structure_refinement 'SHELXL-97 (Sheldrick, 1997)'
_computing_structure_solution 'SHELXS-97 (Sheldrick, 1990)'
_diffrn_ambient_temperature 203(2)
_diffrn_measured_fraction_theta_full 0.995
_diffrn_measured_fraction_theta_max 0.995
_diffrn_measurement_device_type 'CCD area detector'
_diffrn_measurement_method 'phi and omega scans'
_diffrn_radiation_monochromator graphite
_diffrn_radiation_source 'fine-focus sealed tube'
_diffrn_radiation_type MoK\a
_diffrn_radiation_wavelength 0.71073
_diffrn_reflns_av_R_equivalents 0.0301
_diffrn_reflns_av_sigmaI/netI 0.0371
_diffrn_reflns_limit_h_max 8
_diffrn_reflns_limit_h_min -7
_diffrn_reflns_limit_k_max 17
_diffrn_reflns_limit_k_min -18
_diffrn_reflns_limit_l_max 11
_diffrn_reflns_limit_l_min -19
_diffrn_reflns_number 8215
_diffrn_reflns_theta_full 25.03
_diffrn_reflns_theta_max 25.03
_diffrn_reflns_theta_min 1.83
_exptl_absorpt_coefficient_mu 1.992
_exptl_absorpt_correction_T_max 1.09
_exptl_absorpt_correction_T_min 0.02
_exptl_absorpt_correction_type none
_exptl_crystal_colour colorlles
_exptl_crystal_density_diffrn 1.662
_exptl_crystal_density_meas 1.662
_exptl_crystal_density_method 'not measured'
_exptl_crystal_description cube
_exptl_crystal_F_000 864
_exptl_crystal_size_max 0.20
_exptl_crystal_size_mid 0.20
_exptl_crystal_size_min 0.20
_refine_diff_density_max 0.833
_refine_diff_density_min -0.382
_refine_diff_density_rms 0.088
_refine_ls_extinction_coef 0.006
_refine_ls_extinction_method none
_refine_ls_goodness_of_fit_ref 1.054
_refine_ls_hydrogen_treatment none
_refine_ls_matrix_type full
_refine_ls_number_parameters 269
_refine_ls_number_reflns 3046
_refine_ls_number_restraints 132
_refine_ls_restrained_S_all 1.056
_refine_ls_R_factor_all 0.0482
_refine_ls_R_factor_gt 0.0359
_refine_ls_shift/su_max 0.087
_refine_ls_shift/su_mean 0.010
_refine_ls_structure_factor_coef Fsqd
_refine_ls_weighting_details 'calc w=1/[\s^2^(Fo^2^)+(0.0572P)^2^+0.8453P] where P=(Fo^2^+2Fc^2^)/3'
_refine_ls_weighting_scheme calc
_refine_ls_wR_factor_gt 0.0893
_refine_ls_wR_factor_ref 0.1004
_reflns_number_gt 2460
_reflns_number_total 3046
_reflns_threshold_expression >2sigma(I)
_cod_data_source_file c0dt00625d.txt
_cod_data_source_block 1
_cod_depositor_comments
;
The following automatic conversions were performed:

'_symmetry_cell_setting' value 'Monoclinic' changed to 'monoclinic'
according to /home/saulius/struct/CIF-dictionaries/cif_core.dic
dictionary named 'cif_core.dic' version 2.4.2 from 2011-04-26.

Automatic conversion script
Id: cif_fix_values 1891 2012-01-12 08:04:46Z andrius 
;
_cod_original_cell_volume 1731.2(5)
_cod_original_sg_symbol_H-M P2(1)/n
_cod_database_code 7026726

loop_
_symmetry_equiv_pos_as_xyz
'x, y, z'
'-x+1/2, y+1/2, -z+1/2'
'-x, -y, -z'
'x-1/2, -y-1/2, z-1/2'

loop_
_atom_site_label
_atom_site_type_symbol
_atom_site_fract_x
_atom_site_fract_y
_atom_site_fract_z
_atom_site_U_iso_or_equiv
_atom_site_adp_type
_atom_site_occupancy
_atom_site_symmetry_multiplicity
_atom_site_calc_flag
_atom_site_refinement_flags
_atom_site_disorder_assembly
_atom_site_disorder_group
Ge1 Ge 0.93478(4) 0.83051(2) 0.881293(19) 0.02799(14) Uani 1 1 d . . .
Cl2 Cl 0.70245(12) 0.91859(6) 0.93061(5) 0.0423(2) Uani 1 1 d . . .
O1 O 1.0939(3) 0.74081(15) 0.83055(13) 0.0360(5) Uani 1 1 d . . .
O2 O 0.7806(3) 0.73090(15) 0.91279(14) 0.0388(6) Uani 1 1 d . . .
N1 N 0.7812(4) 0.81374(19) 0.76384(17) 0.0377(7) Uani 1 1 d . . .
C1 C 1.1096(5) 0.9274(2) 0.8572(2) 0.0387(8) Uani 1 1 d . . .
H1A H 1.1705 0.9492 0.9084 0.058 Uiso 1 1 calc R . .
H1B H 1.0373 0.9741 0.8295 0.058 Uiso 1 1 calc R . .
H1C H 1.2071 0.9064 0.8218 0.058 Uiso 1 1 calc R . .
N3 N 1.0770(4) 0.79528(19) 0.99701(16) 0.0332(6) Uani 1 1 d . . .
C2 C 0.8549(5) 0.6899(2) 0.9777(2) 0.0364(8) Uani 1 1 d . B .
N4 N 0.9985(4) 0.7127(2) 1.02568(17) 0.0405(7) Uani 1 1 d . . .
N2 N 0.8510(4) 0.7335(2) 0.72618(17) 0.0410(7) Uani 1 1 d . . .
C3 C 1.0057(5) 0.7066(2) 0.7662(2) 0.0354(8) Uani 1 1 d . A .
C4 C 1.0470(6) 0.8610(3) 1.0635(2) 0.0494(10) Uani 1 1 d . . .
H4A H 0.9107 0.8682 1.0700 0.074 Uiso 1 1 calc R . .
H4B H 1.1020 0.9166 1.0486 0.074 Uiso 1 1 calc R . .
H4C H 1.1089 0.8408 1.1151 0.074 Uiso 1 1 calc R . .
C5 C 1.2883(5) 0.7810(3) 0.9917(2) 0.0512(10) Uani 1 1 d . . .
H5A H 1.3419 0.7579 1.0437 0.077 Uiso 1 1 calc R . .
H5B H 1.3498 0.8361 0.9801 0.077 Uiso 1 1 calc R . .
H5C H 1.3099 0.7397 0.9478 0.077 Uiso 1 1 calc R . .
C6 C 0.5685(5) 0.8029(3) 0.7669(3) 0.0575(11) Uani 1 1 d . . .
H6A H 0.5128 0.7914 0.7118 0.086 Uiso 1 1 calc R . .
H6B H 0.5134 0.8560 0.7881 0.086 Uiso 1 1 calc R . .
H6C H 0.5414 0.7543 0.8028 0.086 Uiso 1 1 calc R . .
C9 C 0.8182(7) 0.8865(3) 0.7053(2) 0.0566(11) Uani 1 1 d . . .
H9A H 0.9550 0.8916 0.6991 0.085 Uiso 1 1 calc R . .
H9B H 0.7700 0.9409 0.7268 0.085 Uiso 1 1 calc R . .
H9C H 0.7535 0.8743 0.6520 0.085 Uiso 1 1 calc R . .
C7 C 1.0949(5) 0.6226(2) 0.7347(2) 0.0496(10) Uani 1 1 d D . .
F1A F 1.052(2) 0.6073(13) 0.6555(5) 0.081(4) Uani 0.59(4) 1 d PDU A 1
F2A F 1.2832(8) 0.6240(10) 0.7412(10) 0.071(3) Uani 0.59(4) 1 d PDU A 1
F3A F 1.048(3) 0.5565(10) 0.7810(12) 0.095(4) Uani 0.59(4) 1 d PDU A 1
F1B F 1.101(6) 0.5604(16) 0.7905(17) 0.119(8) Uani 0.41(4) 1 d PDU A 2
F2B F 0.988(5) 0.5822(16) 0.678(2) 0.109(7) Uani 0.41(4) 1 d PDU A 2
F3B F 1.271(2) 0.6368(19) 0.716(2) 0.105(7) Uani 0.41(4) 1 d PDU A 2
C8 C 0.7538(5) 0.6047(3) 0.9974(2) 0.0560(10) Uani 1 1 d DU . .
F4A F 0.5757(7) 0.6180(5) 1.0166(7) 0.099(2) Uani 0.817(17) 1 d PDU B 1
F5A F 0.7540(13) 0.5512(4) 0.9335(4) 0.100(2) Uani 0.817(17) 1 d PDU B 1
F6A F 0.8405(11) 0.5615(4) 1.0598(5) 0.101(2) Uani 0.817(17) 1 d PDU B 1
F4B F 0.573(2) 0.607(2) 0.970(2) 0.088(7) Uani 0.183(17) 1 d PDU B 2
F5B F 0.742(6) 0.594(2) 1.0774(6) 0.113(7) Uani 0.183(17) 1 d PDU B 2
F6B F 0.804(5) 0.5310(10) 0.9642(19) 0.099(6) Uani 0.183(17) 1 d PDU B 2

loop_
_atom_site_aniso_label
_atom_site_aniso_U_11
_atom_site_aniso_U_22
_atom_site_aniso_U_33
_atom_site_aniso_U_23
_atom_site_aniso_U_13
_atom_site_aniso_U_12
Ge1 0.0242(2) 0.0321(2) 0.0278(2) -0.00104(14) 0.00256(13) -0.00092(13)
Cl2 0.0326(4) 0.0473(5) 0.0476(5) -0.0070(4) 0.0079(4) 0.0044(4)
O1 0.0303(12) 0.0436(14) 0.0334(12) -0.0112(11) -0.0029(9) 0.0058(10)
O2 0.0334(13) 0.0382(14) 0.0441(14) 0.0052(11) -0.0031(10) -0.0082(10)
N1 0.0335(16) 0.0452(18) 0.0337(16) -0.0034(13) -0.0042(12) 0.0064(13)
C1 0.0358(19) 0.0345(19) 0.046(2) 0.0013(16) 0.0076(15) -0.0076(15)
N3 0.0320(15) 0.0359(15) 0.0314(15) -0.0012(12) -0.0011(12) -0.0018(12)
C2 0.0383(19) 0.0287(18) 0.043(2) 0.0036(15) 0.0088(16) 0.0036(14)
N4 0.0446(18) 0.0407(17) 0.0356(16) 0.0076(13) -0.0011(13) 0.0021(14)
N2 0.0424(18) 0.0462(18) 0.0337(15) -0.0101(13) -0.0030(13) 0.0034(14)
C3 0.0361(19) 0.0363(19) 0.0342(18) -0.0033(15) 0.0067(15) -0.0007(15)
C4 0.065(3) 0.047(2) 0.036(2) -0.0102(17) -0.0041(18) 0.0025(19)
C5 0.0314(19) 0.079(3) 0.042(2) 0.006(2) -0.0066(15) 0.0016(19)
C6 0.031(2) 0.091(3) 0.048(2) -0.016(2) -0.0122(17) 0.005(2)
C9 0.073(3) 0.050(3) 0.046(2) 0.0097(19) -0.004(2) 0.009(2)
C7 0.044(2) 0.044(2) 0.061(3) -0.015(2) 0.000(2) 0.0021(19)
F1A 0.098(7) 0.091(8) 0.050(4) -0.044(4) -0.020(3) 0.034(4)
F2A 0.047(4) 0.059(5) 0.105(6) -0.036(4) -0.004(5) 0.008(3)
F3A 0.106(7) 0.041(5) 0.144(10) 0.013(5) 0.052(6) -0.006(6)
F1B 0.17(2) 0.069(12) 0.117(11) 0.018(9) 0.045(12) 0.068(12)
F2B 0.098(12) 0.065(9) 0.158(13) -0.068(10) -0.048(11) 0.018(7)
F3B 0.087(10) 0.084(9) 0.155(16) -0.032(10) 0.091(10) 0.000(8)
C8 0.051(2) 0.044(2) 0.073(3) 0.0150(18) 0.008(2) -0.0022(18)
F4A 0.060(2) 0.069(3) 0.173(6) 0.041(4) 0.051(3) 0.001(2)
F5A 0.153(6) 0.039(3) 0.111(3) -0.010(3) 0.022(3) -0.033(3)
F6A 0.099(4) 0.075(3) 0.126(4) 0.062(3) -0.024(3) -0.020(3)
F4B 0.042(6) 0.053(10) 0.168(16) 0.041(14) 0.005(9) -0.023(6)
F5B 0.128(17) 0.128(16) 0.088(6) 0.045(9) 0.038(9) -0.038(14)
F6B 0.124(13) 0.022(7) 0.155(14) 0.035(8) 0.053(14) 0.022(8)

loop_
_atom_type_symbol
_atom_type_description
_atom_type_scat_dispersion_real
_atom_type_scat_dispersion_imag
_atom_type_scat_source
C C 0.0033 0.0016 'International Tables Vol C Tables 4.2.6.8 and 6.1.1.4'
H H 0.0000 0.0000 'International Tables Vol C Tables 4.2.6.8 and 6.1.1.4'
N N 0.0061 0.0033 'International Tables Vol C Tables 4.2.6.8 and 6.1.1.4'
O O 0.0106 0.0060 'International Tables Vol C Tables 4.2.6.8 and 6.1.1.4'
F F 0.0171 0.0103 'International Tables Vol C Tables 4.2.6.8 and 6.1.1.4'
Cl Cl 0.1484 0.1585 'International Tables Vol C Tables 4.2.6.8 and 6.1.1.4'
Ge Ge 0.1547 1.8001 'International Tables Vol C Tables 4.2.6.8 and 6.1.1.4'

loop_
_geom_angle_atom_site_label_1
_geom_angle_atom_site_label_2
_geom_angle_atom_site_label_3
_geom_angle
O2 Ge1 C1 174.59(13)
O2 Ge1 O1 84.24(10)
C1 Ge1 O1 93.94(13)
O2 Ge1 N3 78.95(10)
C1 Ge1 N3 95.89(13)
O1 Ge1 N3 86.99(10)
O2 Ge1 N1 83.38(11)
C1 Ge1 N1 101.31(13)
O1 Ge1 N1 79.10(10)
N3 Ge1 N1 158.50(12)
O2 Ge1 Cl2 87.39(8)
C1 Ge1 Cl2 95.00(11)
O1 Ge1 Cl2 169.12(7)
N3 Ge1 Cl2 98.23(8)
N1 Ge1 Cl2 93.07(8)
C3 O1 Ge1 111.4(2)
C2 O2 Ge1 112.8(2)
N2 N1 C9 106.5(3)
N2 N1 C6 106.0(3)
C9 N1 C6 108.2(3)
N2 N1 Ge1 107.98(18)
C9 N1 Ge1 112.3(2)
C6 N1 Ge1 115.3(2)
Ge1 C1 H1A 109.5
Ge1 C1 H1B 109.5
H1A C1 H1B 109.5
Ge1 C1 H1C 109.5
H1A C1 H1C 109.5
H1B C1 H1C 109.5
N4 N3 C5 106.3(3)
N4 N3 C4 106.2(3)
C5 N3 C4 108.6(3)
N4 N3 Ge1 109.44(19)
C5 N3 Ge1 113.2(2)
C4 N3 Ge1 112.7(2)
N4 C2 O2 128.2(3)
N4 C2 C8 117.4(3)
O2 C2 C8 114.4(3)
C2 N4 N3 109.6(3)
C3 N2 N1 110.2(3)
O1 C3 N2 128.4(3)
O1 C3 C7 115.2(3)
N2 C3 C7 116.4(3)
N3 C4 H4A 109.5
N3 C4 H4B 109.5
H4A C4 H4B 109.5
N3 C4 H4C 109.5
H4A C4 H4C 109.5
H4B C4 H4C 109.5
N3 C5 H5A 109.5
N3 C5 H5B 109.5
H5A C5 H5B 109.5
N3 C5 H5C 109.5
H5A C5 H5C 109.5
H5B C5 H5C 109.5
N1 C6 H6A 109.5
N1 C6 H6B 109.5
H6A C6 H6B 109.5
N1 C6 H6C 109.5
H6A C6 H6C 109.5
H6B C6 H6C 109.5
N1 C9 H9A 109.5
N1 C9 H9B 109.5
H9A C9 H9B 109.5
N1 C9 H9C 109.5
H9A C9 H9C 109.5
H9B C9 H9C 109.5
F3B C7 F2B 114.9(16)
F3B C7 F1B 106.7(17)
F2B C7 F1B 98.0(17)
F3B C7 F3A 122.2(17)
F2B C7 F3A 83.6(18)
F1B C7 F3A 18(2)
F3B C7 F2A 20.0(18)
F2B C7 F2A 126.2(16)
F1B C7 F2A 88.0(17)
F3A C7 F2A 104.5(10)
F3B C7 F1A 88.2(12)
F2B C7 F1A 31.0(14)
F1B C7 F1A 122.6(16)
F3A C7 F1A 111.7(13)
F2A C7 F1A 104.5(8)
F3B C7 C3 110.3(11)
F2B C7 C3 114.0(11)
F1B C7 C3 112.2(15)
F3A C7 C3 109.6(11)
F2A C7 C3 112.7(7)
F1A C7 C3 113.4(7)
F6B C8 F5B 109.3(17)
F6B C8 F4A 120.7(16)
F5B C8 F4A 70.8(17)
F6B C8 F4B 98.9(19)
F5B C8 F4B 103.0(16)
F4A C8 F4B 34.4(16)
F6B C8 F5A 29.4(13)
F5B C8 F5A 134.2(15)
F4A C8 F5A 109.1(5)
F4B C8 F5A 78.0(17)
F6B C8 F6A 76.3(13)
F5B C8 F6A 40.1(18)
F4A C8 F6A 107.0(5)
F4B C8 F6A 131.2(13)
F5A C8 F6A 105.6(4)
F6B C8 C2 120.8(14)
F5B C8 C2 112.0(12)
F4A C8 C2 111.9(4)
F4B C8 C2 110.8(12)
F5A C8 C2 110.0(4)
F6A C8 C2 113.0(4)

loop_
_geom_bond_atom_site_label_1
_geom_bond_atom_site_label_2
_geom_bond_distance
Ge1 O2 1.952(2)
Ge1 C1 1.974(3)
Ge1 O1 1.976(2)
Ge1 N3 2.141(3)
Ge1 N1 2.147(3)
Ge1 Cl2 2.2899(9)
O1 C3 1.292(4)
O2 C2 1.306(4)
N1 N2 1.468(4)
N1 C9 1.496(5)
N1 C6 1.499(5)
C1 H1A 0.9700
C1 H1B 0.9700
C1 H1C 0.9700
N3 N4 1.464(4)
N3 C5 1.499(4)
N3 C4 1.500(4)
C2 N4 1.281(5)
C2 C8 1.526(5)
N2 C3 1.293(4)
C3 C7 1.530(5)
C4 H4A 0.9700
C4 H4B 0.9700
C4 H4C 0.9700
C5 H5A 0.9700
C5 H5B 0.9700
C5 H5C 0.9700
C6 H6A 0.9700
C6 H6B 0.9700
C6 H6C 0.9700
C9 H9A 0.9700
C9 H9B 0.9700
C9 H9C 0.9700
C7 F3B 1.303(7)
C7 F2B 1.305(7)
C7 F1B 1.311(7)
C7 F3A 1.312(6)
C7 F2A 1.313(6)
C7 F1A 1.324(6)
C8 F6B 1.307(8)
C8 F5B 1.316(8)
C8 F4A 1.316(5)
C8 F4B 1.318(8)
C8 F5A 1.322(5)
C8 F6A 1.324(5)

loop_
_geom_torsion_atom_site_label_1
_geom_torsion_atom_site_label_2
_geom_torsion_atom_site_label_3
_geom_torsion_atom_site_label_4
_geom_torsion
O2 Ge1 O1 C3 70.3(2)
C1 Ge1 O1 C3 -114.8(2)
N3 Ge1 O1 C3 149.5(2)
N1 Ge1 O1 C3 -14.0(2)
Cl2 Ge1 O1 C3 30.4(5)
C1 Ge1 O2 C2 9.1(14)
O1 Ge1 O2 C2 79.6(2)
N3 Ge1 O2 C2 -8.4(2)
N1 Ge1 O2 C2 159.3(2)
Cl2 Ge1 O2 C2 -107.3(2)
O2 Ge1 N1 N2 -71.1(2)
C1 Ge1 N1 N2 106.2(2)
O1 Ge1 N1 N2 14.3(2)
N3 Ge1 N1 N2 -36.3(4)
Cl2 Ge1 N1 N2 -158.1(2)
O2 Ge1 N1 C9 171.8(3)
C1 Ge1 N1 C9 -10.9(3)
O1 Ge1 N1 C9 -102.8(3)
N3 Ge1 N1 C9 -153.4(3)
Cl2 Ge1 N1 C9 84.8(2)
O2 Ge1 N1 C6 47.3(3)
C1 Ge1 N1 C6 -135.5(3)
O1 Ge1 N1 C6 132.6(3)
N3 Ge1 N1 C6 82.0(4)
Cl2 Ge1 N1 C6 -39.8(3)
O2 Ge1 N3 N4 8.13(19)
C1 Ge1 N3 N4 -170.2(2)
O1 Ge1 N3 N4 -76.6(2)
N1 Ge1 N3 N4 -27.1(4)
Cl2 Ge1 N3 N4 93.83(19)
O2 Ge1 N3 C5 126.5(3)
C1 Ge1 N3 C5 -51.8(3)
O1 Ge1 N3 C5 41.8(3)
N1 Ge1 N3 C5 91.2(4)
Cl2 Ge1 N3 C5 -147.8(2)
O2 Ge1 N3 C4 -109.8(2)
C1 Ge1 N3 C4 71.9(3)
O1 Ge1 N3 C4 165.5(2)
N1 Ge1 N3 C4 -145.0(3)
Cl2 Ge1 N3 C4 -24.1(2)
Ge1 O2 C2 N4 8.3(5)
Ge1 O2 C2 C8 -172.1(2)
O2 C2 N4 N3 -0.7(5)
C8 C2 N4 N3 179.7(3)
C5 N3 N4 C2 -128.9(3)
C4 N3 N4 C2 115.5(3)
Ge1 N3 N4 C2 -6.4(3)
C9 N1 N2 C3 108.6(3)
C6 N1 N2 C3 -136.4(3)
Ge1 N1 N2 C3 -12.2(3)
Ge1 O1 C3 N2 12.6(5)
Ge1 O1 C3 C7 -166.1(2)
N1 N2 C3 O1 0.6(5)
N1 N2 C3 C7 179.3(3)
O1 C3 C7 F3B -59(2)
N2 C3 C7 F3B 122(2)
O1 C3 C7 F2B 170(2)
N2 C3 C7 F2B -9(2)
O1 C3 C7 F1B 60(2)
N2 C3 C7 F1B -119(2)
O1 C3 C7 F3A 78.5(10)
N2 C3 C7 F3A -100.4(10)
O1 C3 C7 F2A -37.5(9)
N2 C3 C7 F2A 143.6(9)
O1 C3 C7 F1A -155.9(11)
N2 C3 C7 F1A 25.2(12)
N4 C2 C8 F6B -92.4(19)
O2 C2 C8 F6B 88.0(19)
N4 C2 C8 F5B 39(2)
O2 C2 C8 F5B -141(2)
N4 C2 C8 F4A 115.8(6)
O2 C2 C8 F4A -63.7(7)
N4 C2 C8 F4B 153(2)
O2 C2 C8 F4B -27(2)
N4 C2 C8 F5A -122.8(6)
O2 C2 C8 F5A 57.6(6)
N4 C2 C8 F6A -5.0(7)
O2 C2 C8 F6A 175.4(6)
